data_7704505
loop_
_publ_author_name
'Starosta, Rados\/law'
'de Almeida, Rodrigo F. M.'
'Puchalska, Ma\/lgorzata'
'Bia\/lo\'nska, Agata'
'Panek, Jaros\/law J'
'Jezierska, Aneta'
'Szmigiel, Ida'
'Suchodolski, Jakub'
'Krasowska, Anna'

_publ_section_title
;
 New anticandidal Cu(i) complexes with neocuproine and ketoconazole
 derived diphenyl(aminomethyl)phosphane: luminescence properties for
 detection in fungal cells.
;
_journal_issue 25
_journal_name_full 'Dalton transactions (Cambridge, England : 2003)'
_journal_page_first 8528
_journal_page_last 8539
_journal_paper_doi 10.1039/d0dt01162b
_journal_volume 49
_journal_year 2020
_chemical_formula_moiety 'C51 H49 Cl2 Cu I N6 O3 P [+ solvent]'
_chemical_formula_sum 'C51 H49 Cl2 Cu I N6 O3 P'
_chemical_formula_weight 1086.27
_chemical_name_systematic
Iodo-(2,9-dimethyl-1,10-phenanthroline-N,N')-(1-[4-[4-[[2-(2,4-dichlorophenyl)-2-(imidazol-1-ylmethyl)-1,3-dioxolan-4-yl]methoxy]phenyl]piperazin-1-yl]methyl)bis(phenyl)phosphine-P)-copper(I)
_space_group_crystal_system triclinic
_space_group_IT_number 2
_space_group_name_Hall '-P 1'
_space_group_name_H-M_alt 'P -1'
_atom_sites_solution_hydrogens geom
_audit_creation_method SHELXL-2018/3
_audit_update_record
;
2020-03-16 deposited with the CCDC.	2020-05-27 downloaded from the CCDC.
;
_cell_angle_alpha 97.07(4)
_cell_angle_beta 98.70(3)
_cell_angle_gamma 102.69(3)
_cell_formula_units_Z 2
_cell_length_a 10.126(3)
_cell_length_b 15.384(3)
_cell_length_c 16.655(3)
_cell_measurement_reflns_used 1982
_cell_measurement_temperature 100(2)
_cell_measurement_theta_max 20.7320
_cell_measurement_theta_min 2.9360
_cell_volume 2468.9(11)
_computing_cell_refinement
;
CrysAlisPro, Agilent Technologies,
Version 1.171.36.28 (release 01-02-2013 CrysAlis171 .NET)
(compiled Feb  1 2013,16:14:44)
;
_computing_data_collection
;
CrysAlisPro, Agilent Technologies,
Version 1.171.36.28 (release 01-02-2013 CrysAlis171 .NET)
(compiled Feb  1 2013,16:14:44)
;
_computing_data_reduction
;
CrysAlisPro, Agilent Technologies,
Version 1.171.36.28 (release 01-02-2013 CrysAlis171 .NET)
(compiled Feb  1 2013,16:14:44)
;
_computing_structure_refinement 'SHELXL-2018/3 (Sheldrick, 2018)'
_computing_structure_solution 'SHELXS-2018/3 (Sheldrick, 2018)'
_diffrn_ambient_temperature 100(2)
_diffrn_detector_area_resol_mean 8.3359
_diffrn_measured_fraction_theta_full 0.976
_diffrn_measured_fraction_theta_max 0.405
_diffrn_measurement_device_type 'Xcalibur, Sapphire2, large Be window'
_diffrn_measurement_method '\w scans'
_diffrn_radiation_monochromator graphite
_diffrn_radiation_source 'Enhance (Mo) X-ray Source'
_diffrn_radiation_type MoK\a
_diffrn_radiation_wavelength 0.71073
_diffrn_reflns_av_R_equivalents 0.1225
_diffrn_reflns_av_unetI/netI 0.2601
_diffrn_reflns_Laue_measured_fraction_full 0.976
_diffrn_reflns_Laue_measured_fraction_max 0.405
_diffrn_reflns_limit_h_max 12
_diffrn_reflns_limit_h_min -14
_diffrn_reflns_limit_k_max 19
_diffrn_reflns_limit_k_min -19
_diffrn_reflns_limit_l_max 19
_diffrn_reflns_limit_l_min -21
_diffrn_reflns_number 16452
_diffrn_reflns_point_group_measured_fraction_full 0.976
_diffrn_reflns_point_group_measured_fraction_max 0.405
_diffrn_reflns_theta_full 25.242
_diffrn_reflns_theta_max 36.775
_diffrn_reflns_theta_min 2.782
_exptl_absorpt_coefficient_mu 1.256
_exptl_absorpt_correction_T_max 1.00000
_exptl_absorpt_correction_T_min 0.89973
_exptl_absorpt_correction_type multi-scan
_exptl_absorpt_process_details
;
CrysAlisPro, Agilent Technologies,
Version 1.171.36.28 (release 01-02-2013 CrysAlis171 .NET)
(compiled Feb  1 2013,16:14:44)
Empirical absorption correction using spherical harmonics,
 implemented in SCALE3 ABSPACK scaling algorithm.
;
_exptl_crystal_colour yellow
_exptl_crystal_density_diffrn 1.461
_exptl_crystal_description plate
_exptl_crystal_F_000 1104
_exptl_crystal_recrystallization_method 'Re-crystallisation from solvent: methanol'
_exptl_crystal_size_max 0.230
_exptl_crystal_size_mid 0.140
_exptl_crystal_size_min 0.040
_refine_diff_density_max 0.934
_refine_diff_density_min -0.815
_refine_diff_density_rms 0.133
_refine_ls_extinction_method none
_refine_ls_goodness_of_fit_ref 0.969
_refine_ls_hydrogen_treatment constr
_refine_ls_matrix_type full
_refine_ls_number_parameters 587
_refine_ls_number_reflns 10002
_refine_ls_number_restraints 24
_refine_ls_restrained_S_all 0.970
_refine_ls_R_factor_all 0.2275
_refine_ls_R_factor_gt 0.0915
_refine_ls_shift/su_max 0.000
_refine_ls_shift/su_mean 0.000
_refine_ls_structure_factor_coef Fsqd
_refine_ls_weighting_details 'w=1/[\s^2^(Fo^2^)+(0.0483P)^2^] where P=(Fo^2^+2Fc^2^)/3'
_refine_ls_weighting_scheme calc
_refine_ls_wR_factor_gt 0.1633
_refine_ls_wR_factor_ref 0.2284
_reflns_Friedel_coverage 0.000
_reflns_number_gt 3821
_reflns_number_total 10002
_reflns_threshold_expression 'I > 2\s(I)'
_cod_data_source_file d0dt01162b2.cif
_cod_data_source_block rs005_sq
_cod_depositor_comments 'Adding full bibliography for 7704505.cif.'
_cod_database_code 7704505
_shelx_shelxl_version_number 2018/3
_shelx_space_group_comment
;
The symmetry employed for this shelxl refinement is uniquely defined
by the following loop, which should always be used as a source of
symmetry information in preference to the above space-group names.
They are only intended as comments.
;
_shelx_estimated_absorpt_t_min 0.761
_shelx_estimated_absorpt_t_max 0.951

loop_
_space_group_symop_operation_xyz
'x, y, z'
'-x, -y, -z'

loop_
_atom_site_label
_atom_site_type_symbol
_atom_site_fract_x
_atom_site_fract_y
_atom_site_fract_z
_atom_site_U_iso_or_equiv
_atom_site_adp_type
_atom_site_occupancy
_atom_site_site_symmetry_order
_atom_site_calc_flag
_atom_site_refinement_flags_posn
_atom_site_refinement_flags_adp
_atom_site_refinement_flags_occupancy
_atom_site_disorder_assembly
_atom_site_disorder_group
Cu1 Cu 1.21832(13) 0.34172(9) 0.10652(8) 0.0379(4) Uani 1 1 d . . . . .
I1 I 1.32186(9) 0.27421(6) -0.01506(5) 0.0505(3) Uani 1 1 d . . . . .
P1 P 1.2455(3) 0.26785(19) 0.21253(17) 0.0328(7) Uani 1 1 d . . . . .
C1 C 1.2336(10) 0.3130(7) 0.3192(6) 0.035(3) Uani 1 1 d . . . . .
H1A H 1.234537 0.265645 0.352576 0.042 Uiso 1 1 calc R U . . .
H1B H 1.314325 0.361718 0.341876 0.042 Uiso 1 1 calc R U . . .
N2 N 1.1096(8) 0.3468(5) 0.3250(5) 0.029(2) Uani 1 1 d . . . . .
C3 C 1.1276(10) 0.4361(7) 0.3006(6) 0.036(3) Uani 1 1 d . . . . .
H3A H 1.154698 0.433975 0.247068 0.043 Uiso 1 1 calc R U . . .
H3B H 1.199980 0.479142 0.339981 0.043 Uiso 1 1 calc R U . . .
C4 C 0.9947(11) 0.4662(7) 0.2967(6) 0.036(3) Uani 1 1 d . . . . .
H4A H 1.006768 0.524857 0.279296 0.043 Uiso 1 1 calc R U . . .
H4B H 0.922700 0.423626 0.256617 0.043 Uiso 1 1 calc R U . . .
N5 N 0.9536(8) 0.4715(6) 0.3792(5) 0.033(2) Uani 1 1 d . . . . .
C6 C 0.9515(10) 0.3878(7) 0.4107(6) 0.037(3) Uani 1 1 d . . . . .
H6A H 0.875654 0.340897 0.378056 0.044 Uiso 1 1 calc R U . . .
H6B H 0.935696 0.395261 0.466898 0.044 Uiso 1 1 calc R U . . .
C7 C 1.0849(10) 0.3583(7) 0.4091(6) 0.032(3) Uani 1 1 d . . . . .
H7A H 1.160861 0.403400 0.443948 0.039 Uiso 1 1 calc R U . . .
H7B H 1.078766 0.301795 0.430249 0.039 Uiso 1 1 calc R U . . .
C8 C 0.8349(10) 0.5063(7) 0.3840(6) 0.031(3) Uani 1 1 d . . . . .
C9 C 0.8366(12) 0.5919(8) 0.3640(7) 0.046(3) Uani 1 1 d . . . . .
H9A H 0.913003 0.623983 0.346320 0.055 Uiso 1 1 calc R U . . .
C10 C 0.7263(12) 0.6292(8) 0.3700(7) 0.049(3) Uani 1 1 d . . . . .
H10A H 0.726531 0.685123 0.354176 0.059 Uiso 1 1 calc R U . . .
C11 C 0.6124(11) 0.5827(7) 0.4003(6) 0.034(3) Uani 1 1 d . . . . .
C12 C 0.6114(11) 0.4973(7) 0.4187(7) 0.042(3) Uani 1 1 d . . . . .
H12A H 0.535841 0.464613 0.436667 0.050 Uiso 1 1 calc R U . . .
C13 C 0.7213(11) 0.4606(8) 0.4104(7) 0.043(3) Uani 1 1 d . . . . .
H13A H 0.718880 0.403107 0.422937 0.052 Uiso 1 1 calc R U . . .
O14 O 0.4971(7) 0.6149(5) 0.4123(5) 0.049(2) Uani 1 1 d . . . . .
C15 C 0.5033(14) 0.7061(9) 0.4053(10) 0.080(4) Uani 1 1 d . U . . .
H15A H 0.495023 0.714491 0.348141 0.096 Uiso 1 1 calc R U . . .
H15B H 0.589479 0.744869 0.436058 0.096 Uiso 1 1 calc R U . . .
C16 C 0.3796(13) 0.7277(9) 0.4418(10) 0.071(3) Uani 1 1 d . U . . .
H16A H 0.369210 0.700885 0.491556 0.085 Uiso 1 1 calc R U . . .
C17 C 0.2595(15) 0.6897(10) 0.3760(9) 0.082(3) Uani 1 1 d . U . . .
H17A H 0.272475 0.638798 0.340111 0.099 Uiso 1 1 calc R U . . .
H17B H 0.176099 0.671215 0.397887 0.099 Uiso 1 1 calc R U . . .
O18 O 0.2569(9) 0.7632(6) 0.3356(6) 0.072(3) Uani 1 1 d . U . . .
O19 O 0.3973(8) 0.8308(6) 0.4587(6) 0.073(3) Uani 1 1 d . U . . .
C20 C 0.2871(13) 0.8407(8) 0.3964(8) 0.052(3) Uani 1 1 d . . . . .
C21 C 0.3458(12) 0.9250(7) 0.3604(8) 0.050(3) Uani 1 1 d . . . . .
H21A H 0.272876 0.937681 0.322093 0.060 Uiso 1 1 calc R U . . .
H21B H 0.378655 0.976314 0.404501 0.060 Uiso 1 1 calc R U . . .
N22 N 0.4573(9) 0.9143(6) 0.3183(6) 0.039(2) Uani 1 1 d . . . . .
C23 C 0.5892(12) 0.9219(8) 0.3548(8) 0.050(3) Uani 1 1 d . . . . .
H23A H 0.621294 0.935425 0.411370 0.060 Uiso 1 1 calc R U . . .
N24 N 0.6667(11) 0.9076(7) 0.2992(8) 0.061(3) Uani 1 1 d . . . . .
C25 C 0.5803(15) 0.8896(9) 0.2249(9) 0.063(4) Uani 1 1 d . . . . .
H25A H 0.606148 0.874984 0.174636 0.076 Uiso 1 1 calc R U . . .
C26 C 0.4508(13) 0.8958(8) 0.2339(8) 0.055(3) Uani 1 1 d . . . . .
H26A H 0.374838 0.889109 0.192478 0.066 Uiso 1 1 calc R U . . .
C27 C 0.1618(11) 0.8518(7) 0.4339(7) 0.036(3) Uani 1 1 d . . . . .
C28 C 0.0368(13) 0.8509(8) 0.3870(7) 0.047(3) Uani 1 1 d . . . . .
Cl28 Cl 0.0053(4) 0.8284(3) 0.2817(2) 0.0823(12) Uani 1 1 d . . . . .
C29 C -0.0725(11) 0.8651(7) 0.4239(7) 0.041(3) Uani 1 1 d . . . . .
H29A H -0.157757 0.861444 0.391866 0.049 Uiso 1 1 calc R U . . .
C30 C -0.0534(12) 0.8844(7) 0.5076(7) 0.042(3) Uani 1 1 d . . . . .
Cl30 Cl -0.1891(3) 0.9027(2) 0.5544(2) 0.0590(9) Uani 1 1 d . . . . .
C31 C 0.0712(12) 0.8901(8) 0.5567(7) 0.048(3) Uani 1 1 d . . . . .
H31A H 0.082576 0.904481 0.613662 0.058 Uiso 1 1 calc R U . . .
C32 C 0.1795(12) 0.8741(8) 0.5201(8) 0.050(3) Uani 1 1 d . . . . .
H32A H 0.264422 0.878043 0.552604 0.060 Uiso 1 1 calc R U . . .
C33 C 1.1224(10) 0.1577(7) 0.1903(6) 0.030(2) Uani 1 1 d . . . . .
C34 C 1.0066(12) 0.1392(8) 0.2265(7) 0.044(3) Uani 1 1 d . . . . .
H34A H 0.990211 0.182734 0.265137 0.053 Uiso 1 1 calc R U . . .
C35 C 0.9164(12) 0.0552(9) 0.2041(8) 0.057(4) Uani 1 1 d . . . . .
H35A H 0.840696 0.041122 0.229689 0.068 Uiso 1 1 calc R U . . .
C36 C 0.9375(14) -0.0091(8) 0.1433(8) 0.061(4) Uani 1 1 d . . . . .
H36A H 0.873690 -0.064363 0.125935 0.074 Uiso 1 1 calc R U . . .
C37 C 1.0542(15) 0.0109(9) 0.1097(8) 0.066(4) Uani 1 1 d . . . . .
H37A H 1.070925 -0.032295 0.070900 0.079 Uiso 1 1 calc R U . . .
C38 C 1.1452(11) 0.0922(8) 0.1320(7) 0.046(3) Uani 1 1 d . . . . .
H38A H 1.223312 0.104520 0.108310 0.055 Uiso 1 1 calc R U . . .
C39 C 1.4082(11) 0.2354(7) 0.2359(7) 0.042(3) Uani 1 1 d . . . . .
C40 C 1.5225(12) 0.2748(8) 0.2064(7) 0.047(3) Uani 1 1 d . . . . .
H40A H 1.515860 0.316890 0.171377 0.056 Uiso 1 1 calc R U . . .
C41 C 1.6471(12) 0.2531(9) 0.2277(7) 0.055(3) Uani 1 1 d . . . . .
H41A H 1.724131 0.282743 0.209033 0.066 Uiso 1 1 calc R U . . .
C42 C 1.6577(12) 0.1889(9) 0.2755(8) 0.053(3) Uani 1 1 d . . . . .
H42A H 1.741010 0.172976 0.287923 0.064 Uiso 1 1 calc R U . . .
C43 C 1.5416(11) 0.1462(8) 0.3066(8) 0.056(4) Uani 1 1 d . . . . .
H43A H 1.547590 0.102495 0.340026 0.068 Uiso 1 1 calc R U . . .
C44 C 1.4196(13) 0.1710(8) 0.2860(9) 0.063(4) Uani 1 1 d . . . . .
H44A H 1.342902 0.143851 0.306407 0.076 Uiso 1 1 calc R U . . .
N46 N 1.2492(10) 0.4821(6) 0.1203(5) 0.039(2) Uani 1 1 d . . . . .
C46 C 1.3671(13) 0.5446(9) 0.1431(7) 0.046(3) Uani 1 1 d . . . . .
C47 C 1.3712(14) 0.6378(9) 0.1625(7) 0.059(4) Uani 1 1 d . . . . .
H47A H 1.454979 0.680411 0.178647 0.071 Uiso 1 1 calc R U . . .
C48 C 1.2475(15) 0.6642(9) 0.1570(7) 0.057(4) Uani 1 1 d . . . . .
H48A H 1.247521 0.724907 0.168881 0.068 Uiso 1 1 calc R U . . .
C49 C 1.1246(14) 0.5991(8) 0.1336(6) 0.043(3) Uani 1 1 d . . . . .
C50 C 0.9954(15) 0.6217(9) 0.1253(7) 0.054(4) Uani 1 1 d . . . . .
H50A H 0.992757 0.681974 0.136630 0.064 Uiso 1 1 calc R U . . .
C51 C 0.8754(15) 0.5573(10) 0.1011(7) 0.058(4) Uani 1 1 d . . . . .
H51A H 0.791735 0.573481 0.097428 0.069 Uiso 1 1 calc R U . . .
C52 C 0.8776(14) 0.4654(9) 0.0816(7) 0.049(3) Uani 1 1 d . . . . .
C53 C 0.7601(13) 0.3959(10) 0.0567(7) 0.051(4) Uani 1 1 d . . . . .
H53A H 0.674095 0.408777 0.053850 0.061 Uiso 1 1 calc R U . . .
C54 C 0.7679(12) 0.3090(9) 0.0362(7) 0.047(3) Uani 1 1 d . . . . .
H54A H 0.688115 0.263318 0.017096 0.056 Uiso 1 1 calc R U . . .
C55 C 0.9018(11) 0.2882(8) 0.0444(6) 0.034(3) Uani 1 1 d . . . . .
N56 N 1.0139(9) 0.3539(6) 0.0710(5) 0.031(2) Uani 1 1 d . . . . .
C57 C 1.0060(12) 0.4393(8) 0.0884(6) 0.037(3) Uani 1 1 d . . . . .
C58 C 1.1287(13) 0.5088(8) 0.1141(7) 0.043(3) Uani 1 1 d . . . . .
C59 C 1.4988(12) 0.5160(8) 0.1500(8) 0.067(4) Uani 1 1 d . . . . .
H59A H 1.574588 0.568182 0.166928 0.100 Uiso 1 1 calc R U . . .
H59B H 1.501528 0.476185 0.189989 0.100 Uiso 1 1 calc R U . . .
H59C H 1.505210 0.485131 0.097555 0.100 Uiso 1 1 calc R U . . .
C60 C 0.9102(12) 0.1955(7) 0.0158(7) 0.059(4) Uani 1 1 d . . . . .
H60A H 0.819003 0.157182 -0.001123 0.088 Uiso 1 1 calc R U . . .
H60B H 0.957702 0.195253 -0.029939 0.088 Uiso 1 1 calc R U . . .
H60C H 0.959501 0.173661 0.059731 0.088 Uiso 1 1 calc R U . . .

loop_
_atom_site_aniso_label
_atom_site_aniso_U_11
_atom_site_aniso_U_22
_atom_site_aniso_U_33
_atom_site_aniso_U_23
_atom_site_aniso_U_13
_atom_site_aniso_U_12
Cu1 0.0399(9) 0.0410(9) 0.0386(9) 0.0081(7) 0.0129(7) 0.0171(7)
I1 0.0617(6) 0.0592(6) 0.0418(5) 0.0097(4) 0.0210(4) 0.0297(5)
P1 0.0334(17) 0.0381(18) 0.0315(16) 0.0039(14) 0.0077(13) 0.0181(14)
C1 0.030(6) 0.043(7) 0.033(6) 0.000(5) 0.000(5) 0.019(5)
N2 0.037(5) 0.038(6) 0.019(5) 0.010(4) 0.010(4) 0.017(4)
C3 0.040(7) 0.045(7) 0.029(6) 0.013(6) 0.013(5) 0.013(6)
C4 0.046(7) 0.043(7) 0.028(6) 0.016(5) 0.011(5) 0.024(6)
N5 0.039(5) 0.041(6) 0.029(5) 0.015(4) 0.011(4) 0.023(5)
C6 0.035(7) 0.049(8) 0.030(6) 0.003(6) 0.003(5) 0.021(6)
C7 0.035(6) 0.030(6) 0.036(6) 0.009(5) 0.013(5) 0.009(5)
C8 0.032(6) 0.038(7) 0.022(6) -0.011(5) 0.007(5) 0.014(5)
C9 0.043(8) 0.043(8) 0.061(8) 0.023(6) 0.027(6) 0.014(6)
C10 0.046(8) 0.043(8) 0.068(9) 0.025(7) 0.021(7) 0.018(6)
C11 0.034(7) 0.031(7) 0.034(6) -0.007(5) 0.005(5) 0.010(5)
C12 0.046(8) 0.026(7) 0.059(8) 0.007(6) 0.025(6) 0.011(6)
C13 0.044(7) 0.051(8) 0.053(8) 0.020(6) 0.017(6) 0.037(6)
O14 0.043(5) 0.038(5) 0.079(6) 0.019(4) 0.025(4) 0.023(4)
C15 0.058(7) 0.082(8) 0.136(9) 0.052(7) 0.054(7) 0.049(6)
C16 0.048(5) 0.068(6) 0.133(7) 0.060(6) 0.050(5) 0.042(5)
C17 0.081(7) 0.066(7) 0.122(8) 0.029(6) 0.060(6) 0.029(6)
O18 0.075(6) 0.044(5) 0.115(7) 0.015(5) 0.059(5) 0.022(5)
O19 0.043(5) 0.082(6) 0.124(7) 0.051(6) 0.042(5) 0.040(5)
C20 0.051(8) 0.044(8) 0.075(10) 0.014(7) 0.040(7) 0.020(7)
C21 0.051(8) 0.040(7) 0.080(9) 0.029(7) 0.047(7) 0.023(6)
N22 0.042(6) 0.038(6) 0.048(6) 0.018(5) 0.024(5) 0.015(5)
C23 0.037(8) 0.050(8) 0.057(8) 0.011(7) 0.006(7) -0.002(6)
N24 0.051(7) 0.060(8) 0.083(9) 0.018(7) 0.038(7) 0.012(6)
C25 0.073(11) 0.067(10) 0.054(9) 0.010(8) 0.032(8) 0.015(8)
C26 0.046(9) 0.058(9) 0.047(8) 0.004(7) -0.005(7) -0.003(7)
C27 0.043(7) 0.028(7) 0.045(7) 0.012(6) 0.019(6) 0.013(6)
C28 0.057(9) 0.052(8) 0.032(7) -0.002(6) 0.019(6) 0.012(7)
Cl28 0.079(3) 0.117(3) 0.049(2) -0.004(2) 0.0150(19) 0.026(2)
C29 0.038(7) 0.046(8) 0.037(7) 0.005(6) 0.007(6) 0.008(6)
C30 0.048(8) 0.035(7) 0.051(8) 0.016(6) 0.025(6) 0.012(6)
Cl30 0.058(2) 0.070(2) 0.066(2) 0.0169(18) 0.0358(18) 0.0318(18)
C31 0.044(8) 0.066(9) 0.040(7) 0.007(6) 0.019(6) 0.020(7)
C32 0.039(8) 0.053(8) 0.065(9) 0.031(7) 0.016(6) 0.010(6)
C33 0.027(6) 0.027(6) 0.033(6) 0.011(5) -0.008(5) 0.005(5)
C34 0.045(8) 0.038(7) 0.043(7) -0.002(6) 0.013(6) -0.003(6)
C35 0.050(8) 0.063(10) 0.062(9) 0.024(8) 0.021(7) 0.006(7)
C36 0.078(11) 0.032(8) 0.057(9) -0.023(7) -0.011(8) 0.009(7)
C37 0.095(12) 0.052(10) 0.060(9) 0.000(8) 0.033(9) 0.031(9)
C38 0.039(7) 0.033(7) 0.059(8) -0.013(6) 0.014(6) 0.001(6)
C39 0.035(7) 0.039(7) 0.062(8) 0.013(6) 0.014(6) 0.021(6)
C40 0.042(8) 0.067(9) 0.044(7) 0.025(7) 0.012(6) 0.029(7)
C41 0.034(8) 0.072(10) 0.062(9) 0.024(8) 0.012(6) 0.011(7)
C42 0.031(7) 0.062(9) 0.067(9) -0.004(7) 0.007(6) 0.021(7)
C43 0.031(7) 0.053(9) 0.086(10) 0.024(8) -0.011(7) 0.021(7)
C44 0.046(8) 0.054(9) 0.103(12) 0.026(8) 0.023(8) 0.027(7)
N46 0.040(6) 0.037(6) 0.042(6) 0.008(5) 0.019(5) 0.005(5)
C46 0.052(9) 0.057(9) 0.034(7) 0.016(6) 0.015(6) 0.018(7)
C47 0.070(10) 0.059(10) 0.041(8) 0.002(7) 0.012(7) 0.001(8)
C48 0.092(12) 0.047(9) 0.038(8) 0.006(6) 0.019(7) 0.025(9)
C49 0.077(10) 0.029(7) 0.030(7) 0.009(6) 0.026(6) 0.013(7)
C50 0.091(11) 0.055(9) 0.041(8) 0.020(7) 0.034(8) 0.052(9)
C51 0.082(11) 0.070(10) 0.050(8) 0.036(8) 0.039(8) 0.046(9)
C52 0.065(10) 0.054(9) 0.035(7) 0.018(6) 0.015(7) 0.020(8)
C53 0.045(8) 0.091(11) 0.033(7) 0.013(7) 0.013(6) 0.047(8)
C54 0.035(7) 0.074(9) 0.035(7) 0.018(7) 0.008(5) 0.017(7)
C55 0.025(6) 0.054(8) 0.027(6) 0.015(6) 0.006(5) 0.012(6)
N56 0.035(6) 0.033(6) 0.029(5) 0.010(4) 0.006(4) 0.011(5)
C57 0.042(7) 0.049(8) 0.029(6) 0.017(6) 0.011(5) 0.022(7)
C58 0.059(9) 0.048(8) 0.033(7) 0.010(6) 0.030(6) 0.023(7)
C59 0.055(9) 0.063(10) 0.074(10) -0.004(8) 0.024(7) -0.003(8)
C60 0.055(9) 0.041(8) 0.068(9) 0.008(7) -0.002(7) -0.003(7)

loop_
_atom_type_symbol
_atom_type_description
_atom_type_scat_dispersion_real
_atom_type_scat_dispersion_imag
_atom_type_scat_source
C C 0.0033 0.0016 'International Tables Vol C Tables 4.2.6.8 and 6.1.1.4'
H H 0.0000 0.0000 'International Tables Vol C Tables 4.2.6.8 and 6.1.1.4'
N N 0.0061 0.0033 'International Tables Vol C Tables 4.2.6.8 and 6.1.1.4'
O O 0.0106 0.0060 'International Tables Vol C Tables 4.2.6.8 and 6.1.1.4'
I I -0.4742 1.8119 'International Tables Vol C Tables 4.2.6.8 and 6.1.1.4'
Cu Cu 0.3201 1.2651 'International Tables Vol C Tables 4.2.6.8 and 6.1.1.4'
P P 0.1023 0.0942 'International Tables Vol C Tables 4.2.6.8 and 6.1.1.4'
Cl Cl 0.1484 0.1585 'International Tables Vol C Tables 4.2.6.8 and 6.1.1.4'

loop_
_geom_angle_atom_site_label_1
_geom_angle_atom_site_label_2
_geom_angle_atom_site_label_3
_geom_angle
_geom_angle_site_symmetry_1
_geom_angle_site_symmetry_3
_geom_angle_publ_flag
N46 Cu1 N56 79.1(4) . . ?
N46 Cu1 P1 123.1(3) . . ?
N56 Cu1 P1 113.7(2) . . ?
N46 Cu1 I1 113.4(2) . . ?
N56 Cu1 I1 113.9(2) . . ?
P1 Cu1 I1 110.38(8) . . ?
C39 P1 C33 101.2(5) . . ?
C39 P1 C1 98.1(5) . . ?
C33 P1 C1 103.8(5) . . ?
C39 P1 Cu1 117.1(4) . . ?
C33 P1 Cu1 109.9(3) . . ?
C1 P1 Cu1 123.7(3) . . ?
N2 C1 P1 113.9(6) . . ?
N2 C1 H1A 108.8 . . ?
P1 C1 H1A 108.8 . . ?
N2 C1 H1B 108.8 . . ?
P1 C1 H1B 108.8 . . ?
H1A C1 H1B 107.7 . . ?
C7 N2 C3 106.0(8) . . ?
C7 N2 C1 111.8(7) . . ?
C3 N2 C1 109.9(7) . . ?
N2 C3 C4 110.0(8) . . ?
N2 C3 H3A 109.7 . . ?
C4 C3 H3A 109.7 . . ?
N2 C3 H3B 109.7 . . ?
C4 C3 H3B 109.7 . . ?
H3A C3 H3B 108.2 . . ?
N5 C4 C3 110.1(8) . . ?
N5 C4 H4A 109.6 . . ?
C3 C4 H4A 109.6 . . ?
N5 C4 H4B 109.6 . . ?
C3 C4 H4B 109.6 . . ?
H4A C4 H4B 108.2 . . ?
C8 N5 C6 115.4(8) . . ?
C8 N5 C4 114.7(7) . . ?
C6 N5 C4 110.5(8) . . ?
N5 C6 C7 112.5(8) . . ?
N5 C6 H6A 109.1 . . ?
C7 C6 H6A 109.1 . . ?
N5 C6 H6B 109.1 . . ?
C7 C6 H6B 109.1 . . ?
H6A C6 H6B 107.8 . . ?
N2 C7 C6 109.6(8) . . ?
N2 C7 H7A 109.8 . . ?
C6 C7 H7A 109.8 . . ?
N2 C7 H7B 109.8 . . ?
C6 C7 H7B 109.8 . . ?
H7A C7 H7B 108.2 . . ?
C13 C8 C9 118.6(10) . . ?
C13 C8 N5 122.8(9) . . ?
C9 C8 N5 118.5(9) . . ?
C10 C9 C8 120.5(10) . . ?
C10 C9 H9A 119.7 . . ?
C8 C9 H9A 119.7 . . ?
C9 C10 C11 120.1(10) . . ?
C9 C10 H10A 120.0 . . ?
C11 C10 H10A 120.0 . . ?
C12 C11 O14 115.9(9) . . ?
C12 C11 C10 118.6(10) . . ?
O14 C11 C10 125.5(9) . . ?
C13 C12 C11 120.2(10) . . ?
C13 C12 H12A 119.9 . . ?
C11 C12 H12A 119.9 . . ?
C12 C13 C8 121.9(10) . . ?
C12 C13 H13A 119.0 . . ?
C8 C13 H13A 119.0 . . ?
C11 O14 C15 117.3(8) . . ?
O14 C15 C16 105.1(10) . . ?
O14 C15 H15A 110.7 . . ?
C16 C15 H15A 110.7 . . ?
O14 C15 H15B 110.7 . . ?
C16 C15 H15B 110.7 . . ?
H15A C15 H15B 108.8 . . ?
C17 C16 O19 107.8(11) . . ?
C17 C16 C15 104.9(13) . . ?
O19 C16 C15 109.6(10) . . ?
C17 C16 H16A 111.4 . . ?
O19 C16 H16A 111.4 . . ?
C15 C16 H16A 111.4 . . ?
O18 C17 C16 100.8(12) . . ?
O18 C17 H17A 111.6 . . ?
C16 C17 H17A 111.6 . . ?
O18 C17 H17B 111.6 . . ?
C16 C17 H17B 111.6 . . ?
H17A C17 H17B 109.4 . . ?
C17 O18 C20 107.4(11) . . ?
C20 O19 C16 100.4(10) . . ?
O18 C20 O19 106.3(9) . . ?
O18 C20 C27 112.4(10) . . ?
O19 C20 C27 111.0(10) . . ?
O18 C20 C21 110.0(10) . . ?
O19 C20 C21 106.2(10) . . ?
C27 C20 C21 110.6(9) . . ?
N22 C21 C20 112.3(8) . . ?
N22 C21 H21A 109.1 . . ?
C20 C21 H21A 109.1 . . ?
N22 C21 H21B 109.1 . . ?
C20 C21 H21B 109.1 . . ?
H21A C21 H21B 107.9 . . ?
C23 N22 C26 107.3(9) . . ?
C23 N22 C21 125.7(10) . . ?
C26 N22 C21 127.0(11) . . ?
N24 C23 N22 111.1(11) . . ?
N24 C23 H23A 124.5 . . ?
N22 C23 H23A 124.5 . . ?
C23 N24 C25 105.6(11) . . ?
N24 C25 C26 111.0(11) . . ?
N24 C25 H25A 124.5 . . ?
C26 C25 H25A 124.5 . . ?
C25 C26 N22 104.9(11) . . ?
C25 C26 H26A 127.5 . . ?
N22 C26 H26A 127.5 . . ?
C28 C27 C32 118.5(10) . . ?
C28 C27 C20 122.9(11) . . ?
C32 C27 C20 118.2(11) . . ?
C27 C28 C29 120.9(10) . . ?
C27 C28 Cl28 122.6(9) . . ?
C29 C28 Cl28 116.4(10) . . ?
C30 C29 C28 119.2(11) . . ?
C30 C29 H29A 120.4 . . ?
C28 C29 H29A 120.4 . . ?
C29 C30 C31 121.9(10) . . ?
C29 C30 Cl30 119.7(10) . . ?
C31 C30 Cl30 118.5(9) . . ?
C30 C31 C32 118.9(11) . . ?
C30 C31 H31A 120.5 . . ?
C32 C31 H31A 120.5 . . ?
C31 C32 C27 120.5(11) . . ?
C31 C32 H32A 119.8 . . ?
C27 C32 H32A 119.8 . . ?
C34 C33 C38 120.0(10) . . ?
C34 C33 P1 122.5(8) . . ?
C38 C33 P1 117.4(8) . . ?
C35 C34 C33 118.8(11) . . ?
C35 C34 H34A 120.6 . . ?
C33 C34 H34A 120.6 . . ?
C34 C35 C36 120.8(11) . . ?
C34 C35 H35A 119.6 . . ?
C36 C35 H35A 119.6 . . ?
C37 C36 C35 118.8(12) . . ?
C37 C36 H36A 120.6 . . ?
C35 C36 H36A 120.6 . . ?
C38 C37 C36 121.2(12) . . ?
C38 C37 H37A 119.4 . . ?
C36 C37 H37A 119.4 . . ?
C37 C38 C33 120.3(11) . . ?
C37 C38 H38A 119.8 . . ?
C33 C38 H38A 119.8 . . ?
C40 C39 C44 118.3(10) . . ?
C40 C39 P1 121.7(9) . . ?
C44 C39 P1 120.0(9) . . ?
C39 C40 C41 121.4(11) . . ?
C39 C40 H40A 119.3 . . ?
C41 C40 H40A 119.3 . . ?
C42 C41 C40 120.4(11) . . ?
C42 C41 H41A 119.8 . . ?
C40 C41 H41A 119.8 . . ?
C41 C42 C43 119.8(11) . . ?
C41 C42 H42A 120.1 . . ?
C43 C42 H42A 120.1 . . ?
C44 C43 C42 118.3(11) . . ?
C44 C43 H43A 120.8 . . ?
C42 C43 H43A 120.8 . . ?
C43 C44 C39 121.8(12) . . ?
C43 C44 H44A 119.1 . . ?
C39 C44 H44A 119.1 . . ?
C46 N46 C58 118.7(10) . . ?
C46 N46 Cu1 128.2(8) . . ?
C58 N46 Cu1 112.5(7) . . ?
N46 C46 C47 122.1(12) . . ?
N46 C46 C59 118.9(11) . . ?
C47 C46 C59 119.0(12) . . ?
C48 C47 C46 118.8(12) . . ?
C48 C47 H47A 120.6 . . ?
C46 C47 H47A 120.6 . . ?
C49 C48 C47 119.2(12) . . ?
C49 C48 H48A 120.4 . . ?
C47 C48 H48A 120.4 . . ?
C48 C49 C58 118.8(12) . . ?
C48 C49 C50 121.9(12) . . ?
C58 C49 C50 119.3(12) . . ?
C51 C50 C49 121.4(12) . . ?
C51 C50 H50A 119.3 . . ?
C49 C50 H50A 119.3 . . ?
C50 C51 C52 120.1(13) . . ?
C50 C51 H51A 120.0 . . ?
C52 C51 H51A 120.0 . . ?
C53 C52 C51 123.6(13) . . ?
C53 C52 C57 115.9(11) . . ?
C51 C52 C57 120.6(13) . . ?
C54 C53 C52 121.2(11) . . ?
C54 C53 H53A 119.4 . . ?
C52 C53 H53A 119.4 . . ?
C53 C54 C55 119.4(12) . . ?
C53 C54 H54A 120.3 . . ?
C55 C54 H54A 120.3 . . ?
N56 C55 C54 119.5(11) . . ?
N56 C55 C60 121.2(10) . . ?
C54 C55 C60 119.1(11) . . ?
C55 N56 C57 120.9(10) . . ?
C55 N56 Cu1 127.6(7) . . ?
C57 N56 Cu1 111.0(7) . . ?
N56 C57 C58 119.5(10) . . ?
N56 C57 C52 123.0(11) . . ?
C58 C57 C52 117.4(11) . . ?
N46 C58 C49 122.4(12) . . ?
N46 C58 C57 116.3(10) . . ?
C49 C58 C57 121.2(11) . . ?
C46 C59 H59A 109.5 . . ?
C46 C59 H59B 109.5 . . ?
H59A C59 H59B 109.5 . . ?
C46 C59 H59C 109.5 . . ?
H59A C59 H59C 109.5 . . ?
H59B C59 H59C 109.5 . . ?
C55 C60 H60A 109.5 . . ?
C55 C60 H60B 109.5 . . ?
H60A C60 H60B 109.5 . . ?
C55 C60 H60C 109.5 . . ?
H60A C60 H60C 109.5 . . ?
H60B C60 H60C 109.5 . . ?

loop_
_geom_bond_atom_site_label_1
_geom_bond_atom_site_label_2
_geom_bond_distance
_geom_bond_site_symmetry_2
_geom_bond_publ_flag
Cu1 N46 2.092(9) . ?
Cu1 N56 2.120(8) . ?
Cu1 P1 2.229(3) . ?
Cu1 I1 2.6232(16) . ?
P1 C39 1.825(10) . ?
P1 C33 1.828(10) . ?
P1 C1 1.857(9) . ?
C1 N2 1.473(11) . ?
C1 H1A 0.9700 . ?
C1 H1B 0.9700 . ?
N2 C7 1.456(11) . ?
N2 C3 1.462(12) . ?
C3 C4 1.511(12) . ?
C3 H3A 0.9700 . ?
C3 H3B 0.9700 . ?
C4 N5 1.493(11) . ?
C4 H4A 0.9700 . ?
C4 H4B 0.9700 . ?
N5 C8 1.427(11) . ?
N5 C6 1.447(12) . ?
C6 C7 1.519(12) . ?
C6 H6A 0.9700 . ?
C6 H6B 0.9700 . ?
C7 H7A 0.9700 . ?
C7 H7B 0.9700 . ?
C8 C13 1.372(13) . ?
C8 C9 1.395(14) . ?
C9 C10 1.375(13) . ?
C9 H9A 0.9300 . ?
C10 C11 1.413(13) . ?
C10 H10A 0.9300 . ?
C11 C12 1.383(13) . ?
C11 O14 1.396(11) . ?
C12 C13 1.371(13) . ?
C12 H12A 0.9300 . ?
C13 H13A 0.9300 . ?
O14 C15 1.412(13) . ?
C15 C16 1.553(14) . ?
C15 H15A 0.9700 . ?
C15 H15B 0.9700 . ?
C16 C17 1.466(19) . ?
C16 O19 1.542(14) . ?
C16 H16A 0.9800 . ?
C17 O18 1.387(14) . ?
C17 H17A 0.9700 . ?
C17 H17B 0.9700 . ?
O18 C20 1.411(13) . ?
O19 C20 1.452(14) . ?
C20 C27 1.529(14) . ?
C20 C21 1.535(14) . ?
C21 N22 1.445(11) . ?
C21 H21A 0.9700 . ?
C21 H21B 0.9700 . ?
N22 C23 1.354(13) . ?
N22 C26 1.389(13) . ?
C23 N24 1.330(13) . ?
C23 H23A 0.9300 . ?
N24 C25 1.362(16) . ?
C25 C26 1.364(15) . ?
C25 H25A 0.9300 . ?
C26 H26A 0.9300 . ?
C27 C28 1.379(15) . ?
C27 C32 1.408(14) . ?
C28 C29 1.389(14) . ?
C28 Cl28 1.712(11) . ?
C29 C30 1.364(14) . ?
C29 H29A 0.9300 . ?
C30 C31 1.375(15) . ?
C30 Cl30 1.736(11) . ?
C31 C32 1.386(14) . ?
C31 H31A 0.9300 . ?
C32 H32A 0.9300 . ?
C33 C34 1.389(13) . ?
C33 C38 1.392(13) . ?
C34 C35 1.380(15) . ?
C34 H34A 0.9300 . ?
C35 C36 1.401(15) . ?
C35 H35A 0.9300 . ?
C36 C37 1.373(16) . ?
C36 H36A 0.9300 . ?
C37 C38 1.352(15) . ?
C37 H37A 0.9300 . ?
C38 H38A 0.9300 . ?
C39 C40 1.373(14) . ?
C39 C44 1.384(15) . ?
C40 C41 1.381(14) . ?
C40 H40A 0.9300 . ?
C41 C42 1.355(15) . ?
C41 H41A 0.9300 . ?
C42 C43 1.419(15) . ?
C42 H42A 0.9300 . ?
C43 C44 1.379(14) . ?
C43 H43A 0.9300 . ?
C44 H44A 0.9300 . ?
N46 C46 1.327(14) . ?
N46 C58 1.364(13) . ?
C46 C47 1.420(16) . ?
C46 C59 1.487(15) . ?
C47 C48 1.393(16) . ?
C47 H47A 0.9300 . ?
C48 C49 1.384(16) . ?
C48 H48A 0.9300 . ?
C49 C58 1.399(14) . ?
C49 C50 1.417(15) . ?
C50 C51 1.359(17) . ?
C50 H50A 0.9300 . ?
C51 C52 1.416(16) . ?
C51 H51A 0.9300 . ?
C52 C53 1.384(16) . ?
C52 C57 1.436(15) . ?
C53 C54 1.361(15) . ?
C53 H53A 0.9300 . ?
C54 C55 1.451(14) . ?
C54 H54A 0.9300 . ?
C55 N56 1.319(12) . ?
C55 C60 1.472(14) . ?
N56 C57 1.332(12) . ?
C57 C58 1.419(15) . ?
C59 H59A 0.9600 . ?
C59 H59B 0.9600 . ?
C59 H59C 0.9600 . ?
C60 H60A 0.9600 . ?
C60 H60B 0.9600 . ?
C60 H60C 0.9600 . ?
